data_7244966
loop_
_publ_author_name
'Hu, Ji-Hong'
'Liu, Yuan-Chin'
'Liu, Yu-Hsiang'
'Chen, Jhy-Der'

_publ_section_title
;
 Structural transformations in cobalt(ii) coordination polymers
 constructed from flexible N,N&#x2032;-bis(3-pyridylmethyl)sebacoamide and
 benzene-1,3,5-tricarboxylic acid
;
_journal_name_full CrystEngComm
_journal_paper_doi 10.1039/D2CE00308B
_journal_year 2022
_chemical_formula_sum 'C21 H30 Co1.5 N2 O12'
_chemical_formula_weight 590.86
_space_group_crystal_system triclinic
_space_group_IT_number 2
_space_group_name_Hall '-P 1'
_space_group_name_H-M_alt 'P -1'
_atom_sites_solution_hydrogens mixed
_audit_creation_method SHELXL-2017/1
_audit_update_record
;
2022-03-03 deposited with the CCDC.	2022-05-20 downloaded from the CCDC.
;
_cell_angle_alpha 95.187(3)
_cell_angle_beta 93.313(3)
_cell_angle_gamma 93.016(2)
_cell_formula_units_Z 2
_cell_length_a 10.1660(12)
_cell_length_b 10.6958(12)
_cell_length_c 11.4013(13)
_cell_measurement_reflns_used 6524
_cell_measurement_temperature 296(2)
_cell_measurement_theta_max 28.41
_cell_measurement_theta_min 2.50
_cell_volume 1230.5(2)
_computing_cell_refinement 'Bruker SAINT'
_computing_data_collection 'Bruker APEX2'
_computing_data_reduction 'Bruker SAINT'
_computing_molecular_graphics 'Bruker SHELXTL'
_computing_publication_material 'Bruker SHELXTL'
_computing_structure_refinement 'SHELXL-2017/1 (Sheldrick, 2017)'
_computing_structure_solution 'SHELXS-97 (Sheldrick 2008)'
_diffrn_ambient_temperature 296(2)
_diffrn_measured_fraction_theta_full 0.999
_diffrn_measured_fraction_theta_max 0.989
_diffrn_measurement_device_type 'Bruker APEX-II CCD'
_diffrn_measurement_method '\f and \w scans'
_diffrn_radiation_type MoK\a
_diffrn_radiation_wavelength 0.71073
_diffrn_reflns_av_R_equivalents 0.0478
_diffrn_reflns_av_unetI/netI 0.0658
_diffrn_reflns_Laue_measured_fraction_full 0.999
_diffrn_reflns_Laue_measured_fraction_max 0.989
_diffrn_reflns_limit_h_max 13
_diffrn_reflns_limit_h_min -13
_diffrn_reflns_limit_k_max 14
_diffrn_reflns_limit_k_min -14
_diffrn_reflns_limit_l_max 15
_diffrn_reflns_limit_l_min -15
_diffrn_reflns_number 15397
_diffrn_reflns_point_group_measured_fraction_full 0.999
_diffrn_reflns_point_group_measured_fraction_max 0.989
_diffrn_reflns_theta_full 25.242
_diffrn_reflns_theta_max 28.507
_diffrn_reflns_theta_min 1.797
_exptl_absorpt_coefficient_mu 1.090
_exptl_absorpt_correction_T_max 0.7457
_exptl_absorpt_correction_T_min 0.6716
_exptl_absorpt_correction_type multi-scan
_exptl_absorpt_process_details 'sadabs v2008/1(bruker axs, 2008)'
_exptl_crystal_colour violet
_exptl_crystal_density_diffrn 1.595
_exptl_crystal_description block
_exptl_crystal_F_000 613
_exptl_crystal_size_max 0.100
_exptl_crystal_size_mid 0.100
_exptl_crystal_size_min 0.100
_refine_diff_density_max 1.699
_refine_diff_density_min -0.843
_refine_diff_density_rms 0.101
_refine_ls_extinction_method none
_refine_ls_goodness_of_fit_ref 1.039
_refine_ls_hydrogen_treatment mixed
_refine_ls_matrix_type full
_refine_ls_number_parameters 335
_refine_ls_number_reflns 6176
_refine_ls_number_restraints 0
_refine_ls_restrained_S_all 1.039
_refine_ls_R_factor_all 0.0632
_refine_ls_R_factor_gt 0.0433
_refine_ls_shift/su_max 0.000
_refine_ls_shift/su_mean 0.000
_refine_ls_structure_factor_coef Fsqd
_refine_ls_weighting_details 'w=1/[\s^2^(Fo^2^)+(0.0466P)^2^+1.2090P] where P=(Fo^2^+2Fc^2^)/3'
_refine_ls_weighting_scheme calc
_refine_ls_wR_factor_gt 0.1044
_refine_ls_wR_factor_ref 0.1139
_reflns_Friedel_coverage 0.000
_reflns_number_gt 4755
_reflns_number_total 6176
_reflns_threshold_expression 'I > 2\s(I)'
_cod_data_source_file d2ce00308b2.cif
_cod_data_source_block 4
_cod_depositor_comments
;
The following automatic conversions were performed:

data item '_exptl_absorpt_correction_type' value 'multi_scan' was
changed to 'multi-scan' in accordance with the
/home/data/users/saulius/crontab/automatic-downloads/rss-feeds/RSC/lib/dictionaries/cif_core.dic
dictionary named 'cif_core.dic' version 2.4.2 last updated on
2011-04-26.

Automatic conversion script
Id: cif_fix_values 7556 2019-12-06 15:28:31Z antanas 
;
_cod_original_formula_sum 'C21 H30 Co1.50 N2 O12'
_cod_database_code 7244966
_shelx_shelxl_version_number 2017/1
_shelx_space_group_comment
; 
The symmetry employed for this shelxl refinement is uniquely defined 
by the following loop, which should always be used as a source of 
symmetry information in preference to the above space-group names. 
They are only intended as comments. 
;
_shelx_estimated_absorpt_t_min 0.899
_shelx_estimated_absorpt_t_max 0.899

loop_
_space_group_symop_operation_xyz
'x, y, z'
'-x, -y, -z'

loop_
_atom_site_label
_atom_site_type_symbol
_atom_site_fract_x
_atom_site_fract_y
_atom_site_fract_z
_atom_site_U_iso_or_equiv
_atom_site_adp_type
_atom_site_occupancy
_atom_site_site_symmetry_order
_atom_site_calc_flag
_atom_site_refinement_flags_posn
_atom_site_refinement_flags_adp
_atom_site_refinement_flags_occupancy
_atom_site_disorder_assembly
_atom_site_disorder_group
Co1 Co 0.41937(3) 0.69947(3) 0.70596(3) 0.00752(10) Uani 1 1 d . . . . .
Co2 Co 1.000000 0.000000 0.500000 0.00730(12) Uani 1 2 d S . P . .
O1 O 0.1252(2) 1.04061(19) 0.88789(17) 0.0172(4) Uani 1 1 d . . . . .
O2 O 0.59631(18) 0.61633(17) 0.72331(16) 0.0099(4) Uani 1 1 d . . . . .
O3 O 0.72797(18) 0.78457(17) 0.69726(17) 0.0119(4) Uani 1 1 d . . . . .
O4 O 1.21255(17) 0.73186(17) 0.67338(16) 0.0093(4) Uani 1 1 d . . . . .
O5 O 1.28272(18) 0.54111(17) 0.67278(17) 0.0108(4) Uani 1 1 d . . . . .
O6 O 0.97641(18) 0.17998(17) 0.57431(17) 0.0113(4) Uani 1 1 d . . . . .
O7 O 0.75879(18) 0.18686(17) 0.59471(16) 0.0105(4) Uani 1 1 d . . . . .
O8 O 0.5109(2) 0.88464(19) 0.74648(18) 0.0119(4) Uani 1 1 d . . . . .
O9 O 0.44063(19) 0.71975(19) 0.52982(17) 0.0152(4) Uani 1 1 d . . . . .
H9C H 0.517183 0.711684 0.504807 0.018 Uiso 1 1 d R U . . .
H9D H 0.399473 0.782604 0.510297 0.023 Uiso 1 1 d R U . . .
O10 O 0.92982(19) 0.05750(18) 0.33928(16) 0.0139(4) Uani 1 1 d . . . . .
H10C H 0.875106 0.113850 0.352001 0.017 Uiso 1 1 d R U . . .
H10D H 0.891626 -0.005110 0.297191 0.021 Uiso 1 1 d R U . . .
O11 O 0.80439(18) -0.05696(18) 0.53338(17) 0.0118(4) Uani 1 1 d . . . . .
H11C H 0.804028 -0.086968 0.599901 0.018 Uiso 1 1 d R U . . .
H11D H 0.756978 0.006212 0.534201 0.018 Uiso 1 1 d R U . . .
N1 N 0.3766(2) 0.7077(2) 0.88832(19) 0.0095(4) Uani 1 1 d . . . . .
N2 N 0.2705(2) 1.0570(2) 1.0458(2) 0.0147(5) Uani 1 1 d . . . . .
H2A H 0.336796 1.099133 1.083313 0.018 Uiso 1 1 calc R U . . .
C1 C 0.3916(3) 0.6135(3) 0.9571(2) 0.0125(5) Uani 1 1 d . . . . .
H1A H 0.426695 0.540083 0.925688 0.015 Uiso 1 1 calc R U . . .
C2 C 0.3568(3) 0.6214(3) 1.0731(3) 0.0173(6) Uani 1 1 d . . . . .
H2B H 0.370464 0.555421 1.119308 0.021 Uiso 1 1 calc R U . . .
C3 C 0.3013(3) 0.7291(3) 1.1190(2) 0.0150(6) Uani 1 1 d . . . . .
H3A H 0.277092 0.736072 1.196637 0.018 Uiso 1 1 calc R U . . .
C4 C 0.2820(3) 0.8267(3) 1.0486(2) 0.0123(5) Uani 1 1 d . . . . .
C5 C 0.3224(3) 0.8114(3) 0.9340(2) 0.0117(5) Uani 1 1 d . . . . .
H5A H 0.311285 0.876726 0.886384 0.014 Uiso 1 1 calc R U . . .
C6 C 0.2170(3) 0.9446(3) 1.0933(2) 0.0162(6) Uani 1 1 d . . . . .
H6A H 0.123029 0.934237 1.072123 0.019 Uiso 1 1 calc R U . . .
H6B H 0.228710 0.955572 1.178742 0.019 Uiso 1 1 calc R U . . .
C7 C 0.2204(3) 1.0971(3) 0.9459(2) 0.0137(6) Uani 1 1 d . . . . .
C8 C 0.2891(3) 1.2140(3) 0.9064(3) 0.0179(6) Uani 1 1 d . . . . .
H8A H 0.339869 1.190493 0.839211 0.021 Uiso 1 1 calc R U . . .
H8B H 0.349891 1.252452 0.969770 0.021 Uiso 1 1 calc R U . . .
C9 C 0.1903(3) 1.3091(3) 0.8725(3) 0.0164(6) Uani 1 1 d . . . . .
H9B H 0.127173 1.269035 0.811743 0.020 Uiso 1 1 calc R U . . .
H9A H 0.236824 1.378013 0.839609 0.020 Uiso 1 1 calc R U . . .
C10 C 0.1161(3) 1.3615(3) 0.9770(3) 0.0164(6) Uani 1 1 d . . . . .
H10B H 0.058149 1.295122 1.001561 0.020 Uiso 1 1 calc R U . . .
H10A H 0.179126 1.389029 1.042572 0.020 Uiso 1 1 calc R U . . .
C11 C 0.0347(3) 1.4713(3) 0.9476(2) 0.0151(6) Uani 1 1 d . . . . .
H11A H 0.092208 1.535761 0.919239 0.023 Uiso 1 1 calc R U . . .
H11B H -0.030827 1.442562 0.884390 0.023 Uiso 1 1 calc R U . . .
C12 C 0.7056(3) 0.6679(2) 0.7006(2) 0.0083(5) Uani 1 1 d . . . . .
C13 C 0.8166(2) 0.5841(2) 0.6755(2) 0.0075(5) Uani 1 1 d . . . . .
C14 C 0.9451(3) 0.6366(2) 0.6788(2) 0.0087(5) Uani 1 1 d . . . . .
H14A H 0.961253 0.722944 0.695337 0.010 Uiso 1 1 calc R U . . .
C15 C 1.0496(2) 0.5601(2) 0.6573(2) 0.0077(5) Uani 1 1 d . . . . .
C16 C 1.0240(3) 0.4319(2) 0.6298(2) 0.0084(5) Uani 1 1 d . . . . .
H16A H 1.093513 0.380921 0.614409 0.010 Uiso 1 1 calc R U . . .
C17 C 0.8953(3) 0.3780(2) 0.6250(2) 0.0082(5) Uani 1 1 d . . . . .
C18 C 0.7925(3) 0.4548(2) 0.6494(2) 0.0094(5) Uani 1 1 d . . . . .
H18A H 0.706726 0.419638 0.648333 0.011 Uiso 1 1 calc R U . . .
C19 C 1.1885(3) 0.6136(2) 0.6672(2) 0.0083(5) Uani 1 1 d . . . . .
C20 C 0.8745(3) 0.2376(2) 0.5951(2) 0.0092(5) Uani 1 1 d . . . . .
C21 C 0.4703(3) 0.9861(3) 0.6807(3) 0.0201(6) Uani 1 1 d . . . . .
H21A H 0.520887 1.062020 0.709990 0.030 Uiso 1 1 calc R U . . .
H21B H 0.484794 0.966490 0.598827 0.030 Uiso 1 1 calc R U . . .
H21C H 0.378287 0.997589 0.689532 0.030 Uiso 1 1 calc R U . . .
O12 O 0.6482(2) 0.7154(2) 0.3954(2) 0.0369(6) Uani 1 1 d . . . . .
H12B H 0.719093 0.721335 0.439278 0.044 Uiso 1 1 d R U . . .
H12A H 0.663683 0.660525 0.340018 0.044 Uiso 1 1 d R U . . .
H8C H 0.571(4) 0.861(4) 0.729(4) 0.032(12) Uiso 1 1 d . . . . .

loop_
_atom_site_aniso_label
_atom_site_aniso_U_11
_atom_site_aniso_U_22
_atom_site_aniso_U_33
_atom_site_aniso_U_23
_atom_site_aniso_U_13
_atom_site_aniso_U_12
Co1 0.00551(18) 0.00785(18) 0.00932(18) 0.00077(13) 0.00101(13) 0.00092(13)
Co2 0.0068(2) 0.0058(2) 0.0092(2) 0.00034(18) 0.00055(18) 0.00081(18)
O1 0.0206(11) 0.0171(11) 0.0132(10) 0.0000(8) -0.0023(8) 0.0015(9)
O2 0.0068(9) 0.0097(9) 0.0138(9) 0.0030(7) 0.0027(7) 0.0019(7)
O3 0.0093(9) 0.0058(9) 0.0209(10) 0.0000(7) 0.0034(8) 0.0013(7)
O4 0.0072(9) 0.0088(9) 0.0121(9) 0.0010(7) 0.0011(7) 0.0008(7)
O5 0.0060(9) 0.0105(9) 0.0161(10) 0.0013(7) 0.0004(7) 0.0026(7)
O6 0.0093(9) 0.0091(9) 0.0152(10) -0.0012(7) 0.0014(7) 0.0018(7)
O7 0.0091(9) 0.0081(9) 0.0139(10) -0.0010(7) 0.0003(7) -0.0004(7)
O8 0.0086(10) 0.0108(10) 0.0169(10) 0.0012(8) 0.0039(8) 0.0033(8)
O9 0.0104(10) 0.0226(11) 0.0138(10) 0.0045(8) 0.0032(8) 0.0043(8)
O10 0.0189(11) 0.0109(10) 0.0117(10) -0.0014(7) -0.0023(8) 0.0059(8)
O11 0.0110(9) 0.0109(10) 0.0143(10) 0.0026(7) 0.0034(7) 0.0026(7)
N1 0.0065(10) 0.0123(11) 0.0095(11) 0.0007(9) -0.0005(8) 0.0001(9)
N2 0.0182(12) 0.0129(12) 0.0122(12) -0.0014(9) -0.0027(9) 0.0026(10)
C1 0.0119(13) 0.0096(13) 0.0165(14) 0.0027(10) 0.0021(11) 0.0021(10)
C2 0.0217(15) 0.0151(15) 0.0165(15) 0.0074(11) 0.0024(12) 0.0018(12)
C3 0.0167(14) 0.0187(15) 0.0107(13) 0.0039(11) 0.0046(11) 0.0023(12)
C4 0.0120(13) 0.0129(14) 0.0119(13) 0.0003(10) 0.0002(10) 0.0009(10)
C5 0.0125(13) 0.0140(14) 0.0090(13) 0.0022(10) 0.0013(10) 0.0029(10)
C6 0.0217(15) 0.0173(15) 0.0106(13) 0.0025(11) 0.0038(11) 0.0066(12)
C7 0.0151(14) 0.0118(14) 0.0143(14) -0.0027(10) 0.0028(11) 0.0076(11)
C8 0.0183(15) 0.0159(15) 0.0203(15) 0.0030(12) 0.0041(12) 0.0042(12)
C9 0.0221(15) 0.0131(14) 0.0148(14) 0.0027(11) 0.0037(12) 0.0034(12)
C10 0.0212(15) 0.0156(15) 0.0130(14) 0.0016(11) 0.0028(11) 0.0048(12)
C11 0.0220(15) 0.0143(14) 0.0096(13) 0.0009(11) 0.0019(11) 0.0057(12)
C12 0.0083(12) 0.0102(13) 0.0061(12) 0.0002(9) -0.0011(9) 0.0016(10)
C13 0.0068(12) 0.0078(12) 0.0079(12) 0.0006(9) 0.0002(9) 0.0017(10)
C14 0.0084(12) 0.0092(12) 0.0086(12) 0.0019(9) 0.0004(9) 0.0013(10)
C15 0.0059(12) 0.0102(13) 0.0067(12) 0.0004(9) 0.0005(9) -0.0009(10)
C16 0.0072(12) 0.0117(13) 0.0069(12) 0.0031(9) 0.0007(9) 0.0022(10)
C17 0.0081(12) 0.0086(12) 0.0077(12) 0.0007(9) -0.0009(9) 0.0007(10)
C18 0.0087(12) 0.0102(13) 0.0092(12) 0.0018(10) 0.0012(10) -0.0012(10)
C19 0.0087(12) 0.0098(13) 0.0064(12) 0.0005(9) 0.0015(9) 0.0016(10)
C20 0.0115(13) 0.0107(13) 0.0056(12) 0.0005(9) 0.0001(10) 0.0038(10)
C21 0.0180(15) 0.0139(15) 0.0301(17) 0.0071(12) 0.0040(13) 0.0057(12)
O12 0.0285(14) 0.0441(16) 0.0363(15) -0.0074(12) 0.0048(11) 0.0022(12)

loop_
_atom_type_symbol
_atom_type_description
_atom_type_scat_dispersion_real
_atom_type_scat_dispersion_imag
_atom_type_scat_source
C C 0.0033 0.0016 'International Tables Vol C Tables 4.2.6.8 and 6.1.1.4'
H H 0.0000 0.0000 'International Tables Vol C Tables 4.2.6.8 and 6.1.1.4'
Co Co 0.3494 0.9721 'International Tables Vol C Tables 4.2.6.8 and 6.1.1.4'
N N 0.0061 0.0033 'International Tables Vol C Tables 4.2.6.8 and 6.1.1.4'
O O 0.0106 0.0060 'International Tables Vol C Tables 4.2.6.8 and 6.1.1.4'

loop_
_geom_angle_atom_site_label_1
_geom_angle_atom_site_label_2
_geom_angle_atom_site_label_3
_geom_angle
_geom_angle_site_symmetry_1
_geom_angle_site_symmetry_3
_geom_angle_publ_flag
O2 Co1 O9 92.31(8) . . ?
O2 Co1 O5 102.12(7) . 1_455 ?
O9 Co1 O5 94.31(8) . 1_455 ?
O2 Co1 O8 92.57(8) . . ?
O9 Co1 O8 88.41(8) . . ?
O5 Co1 O8 164.93(8) 1_455 . ?
O2 Co1 N1 96.82(8) . . ?
O9 Co1 N1 169.65(8) . . ?
O5 Co1 N1 88.55(8) 1_455 . ?
O8 Co1 N1 86.33(8) . . ?
O2 Co1 O4 163.55(7) . 1_455 ?
O9 Co1 O4 87.21(7) . 1_455 ?
O5 Co1 O4 61.56(7) 1_455 1_455 ?
O8 Co1 O4 103.86(8) . 1_455 ?
N1 Co1 O4 85.42(8) . 1_455 ?
O2 Co1 C19 132.87(8) . 1_455 ?
O9 Co1 C19 92.33(8) . 1_455 ?
O5 Co1 C19 30.75(8) 1_455 1_455 ?
O8 Co1 C19 134.43(8) . 1_455 ?
N1 Co1 C19 85.04(8) . 1_455 ?
O4 Co1 C19 30.87(8) 1_455 1_455 ?
O6 Co2 O6 180.0 . 2_756 ?
O6 Co2 O10 92.19(7) . 2_756 ?
O6 Co2 O10 87.81(7) 2_756 2_756 ?
O6 Co2 O10 87.81(7) . . ?
O6 Co2 O10 92.19(7) 2_756 . ?
O10 Co2 O10 180.0 2_756 . ?
O6 Co2 O11 88.73(7) . 2_756 ?
O6 Co2 O11 91.27(7) 2_756 2_756 ?
O10 Co2 O11 89.07(8) 2_756 2_756 ?
O10 Co2 O11 90.93(8) . 2_756 ?
O6 Co2 O11 91.27(7) . . ?
O6 Co2 O11 88.73(7) 2_756 . ?
O10 Co2 O11 90.93(8) 2_756 . ?
O10 Co2 O11 89.07(8) . . ?
O11 Co2 O11 180.0 2_756 . ?
C12 O2 Co1 123.65(17) . . ?
C19 O4 Co1 88.18(15) . 1_655 ?
C19 O5 Co1 90.09(15) . 1_655 ?
C20 O6 Co2 131.38(17) . . ?
C21 O8 Co1 120.19(18) . . ?
C21 O8 H8C 113(3) . . ?
Co1 O8 H8C 89(3) . . ?
Co1 O9 H9C 117.1 . . ?
Co1 O9 H9D 109.3 . . ?
H9C O9 H9D 117.3 . . ?
Co2 O10 H10C 109.2 . . ?
Co2 O10 H10D 109.3 . . ?
H10C O10 H10D 109.6 . . ?
Co2 O11 H11C 109.4 . . ?
Co2 O11 H11D 109.3 . . ?
H11C O11 H11D 109.5 . . ?
C1 N1 C5 118.0(2) . . ?
C1 N1 Co1 124.69(19) . . ?
C5 N1 Co1 117.18(18) . . ?
C7 N2 C6 122.3(2) . . ?
C7 N2 H2A 118.8 . . ?
C6 N2 H2A 118.8 . . ?
N1 C1 C2 122.4(3) . . ?
N1 C1 H1A 118.8 . . ?
C2 C1 H1A 118.8 . . ?
C3 C2 C1 118.9(3) . . ?
C3 C2 H2B 120.5 . . ?
C1 C2 H2B 120.5 . . ?
C2 C3 C4 119.6(3) . . ?
C2 C3 H3A 120.2 . . ?
C4 C3 H3A 120.2 . . ?
C3 C4 C5 117.5(3) . . ?
C3 C4 C6 121.6(2) . . ?
C5 C4 C6 120.9(2) . . ?
N1 C5 C4 123.6(3) . . ?
N1 C5 H5A 118.2 . . ?
C4 C5 H5A 118.2 . . ?
N2 C6 C4 112.8(2) . . ?
N2 C6 H6A 109.0 . . ?
C4 C6 H6A 109.0 . . ?
N2 C6 H6B 109.0 . . ?
C4 C6 H6B 109.0 . . ?
H6A C6 H6B 107.8 . . ?
O1 C7 N2 121.9(3) . . ?
O1 C7 C8 122.0(3) . . ?
N2 C7 C8 116.0(3) . . ?
C7 C8 C9 111.5(2) . . ?
C7 C8 H8A 109.3 . . ?
C9 C8 H8A 109.3 . . ?
C7 C8 H8B 109.3 . . ?
C9 C8 H8B 109.3 . . ?
H8A C8 H8B 108.0 . . ?
C8 C9 C10 112.7(2) . . ?
C8 C9 H9B 109.1 . . ?
C10 C9 H9B 109.1 . . ?
C8 C9 H9A 109.1 . . ?
C10 C9 H9A 109.1 . . ?
H9B C9 H9A 107.8 . . ?
C11 C10 C9 112.4(2) . . ?
C11 C10 H10B 109.1 . . ?
C9 C10 H10B 109.1 . . ?
C11 C10 H10A 109.1 . . ?
C9 C10 H10A 109.1 . . ?
H10B C10 H10A 107.8 . . ?
C11 C11 C10 113.1(3) 2_587 . ?
C11 C11 H11A 108.9 2_587 . ?
C10 C11 H11A 108.9 . . ?
C11 C11 H11B 108.9 2_587 . ?
C10 C11 H11B 108.9 . . ?
H11A C11 H11B 107.8 . . ?
O3 C12 O2 124.7(2) . . ?
O3 C12 C13 117.6(2) . . ?
O2 C12 C13 117.7(2) . . ?
C14 C13 C18 119.8(2) . . ?
C14 C13 C12 119.4(2) . . ?
C18 C13 C12 120.8(2) . . ?
C13 C14 C15 120.2(2) . . ?
C13 C14 H14A 119.9 . . ?
C15 C14 H14A 119.9 . . ?
C16 C15 C14 119.4(2) . . ?
C16 C15 C19 119.6(2) . . ?
C14 C15 C19 121.0(2) . . ?
C15 C16 C17 121.0(2) . . ?
C15 C16 H16A 119.5 . . ?
C17 C16 H16A 119.5 . . ?
C18 C17 C16 119.0(2) . . ?
C18 C17 C20 122.7(2) . . ?
C16 C17 C20 118.3(2) . . ?
C17 C18 C13 120.6(2) . . ?
C17 C18 H18A 119.7 . . ?
C13 C18 H18A 119.7 . . ?
O5 C19 O4 119.9(2) . . ?
O5 C19 C15 119.9(2) . . ?
O4 C19 C15 120.2(2) . . ?
O5 C19 Co1 59.16(13) . 1_655 ?
O4 C19 Co1 60.95(13) . 1_655 ?
C15 C19 Co1 174.01(18) . 1_655 ?
O6 C20 O7 125.2(2) . . ?
O6 C20 C17 115.9(2) . . ?
O7 C20 C17 118.9(2) . . ?
O8 C21 H21A 109.5 . . ?
O8 C21 H21B 109.5 . . ?
H21A C21 H21B 109.5 . . ?
O8 C21 H21C 109.5 . . ?
H21A C21 H21C 109.5 . . ?
H21B C21 H21C 109.5 . . ?
H12B O12 H12A 103.2 . . ?

loop_
_geom_bond_atom_site_label_1
_geom_bond_atom_site_label_2
_geom_bond_distance
_geom_bond_site_symmetry_2
_geom_bond_publ_flag
Co1 O2 2.0553(18) . ?
Co1 O9 2.0618(19) . ?
Co1 O5 2.1254(19) 1_455 ?
Co1 O8 2.143(2) . ?
Co1 N1 2.144(2) . ?
Co1 O4 2.1652(18) 1_455 ?
Co1 C19 2.476(3) 1_455 ?
Co2 O6 2.0635(18) . ?
Co2 O6 2.0635(18) 2_756 ?
Co2 O10 2.0842(19) 2_756 ?
Co2 O10 2.0842(19) . ?
Co2 O11 2.1148(18) 2_756 ?
Co2 O11 2.1148(18) . ?
O1 C7 1.237(3) . ?
O2 C12 1.265(3) . ?
O3 C12 1.261(3) . ?
O4 C19 1.271(3) . ?
O5 C19 1.266(3) . ?
O6 C20 1.257(3) . ?
O7 C20 1.269(3) . ?
O8 C21 1.438(3) . ?
O8 H8C 0.70(4) . ?
O9 H9C 0.8501 . ?
O9 H9D 0.8499 . ?
O10 H10C 0.8500 . ?
O10 H10D 0.8500 . ?
O11 H11C 0.8500 . ?
O11 H11D 0.8500 . ?
N1 C1 1.341(3) . ?
N1 C5 1.341(3) . ?
N2 C7 1.336(4) . ?
N2 C6 1.456(4) . ?
N2 H2A 0.8600 . ?
C1 C2 1.385(4) . ?
C1 H1A 0.9300 . ?
C2 C3 1.382(4) . ?
C2 H2B 0.9300 . ?
C3 C4 1.389(4) . ?
C3 H3A 0.9300 . ?
C4 C5 1.390(4) . ?
C4 C6 1.516(4) . ?
C5 H5A 0.9300 . ?
C6 H6A 0.9700 . ?
C6 H6B 0.9700 . ?
C7 C8 1.517(4) . ?
C8 C9 1.525(4) . ?
C8 H8A 0.9700 . ?
C8 H8B 0.9700 . ?
C9 C10 1.527(4) . ?
C9 H9B 0.9700 . ?
C9 H9A 0.9700 . ?
C10 C11 1.523(4) . ?
C10 H10B 0.9700 . ?
C10 H10A 0.9700 . ?
C11 C11 1.521(5) 2_587 ?
C11 H11A 0.9700 . ?
C11 H11B 0.9700 . ?
C12 C13 1.502(4) . ?
C13 C14 1.391(4) . ?
C13 C18 1.394(4) . ?
C14 C15 1.394(4) . ?
C14 H14A 0.9300 . ?
C15 C16 1.387(4) . ?
C15 C19 1.489(4) . ?
C16 C17 1.397(4) . ?
C16 H16A 0.9300 . ?
C17 C18 1.389(4) . ?
C17 C20 1.511(4) . ?
C18 H18A 0.9300 . ?
C21 H21A 0.9600 . ?
C21 H21B 0.9600 . ?
C21 H21C 0.9600 . ?
O12 H12B 0.8500 . ?
O12 H12A 0.8498 . ?
